data_8000031
loop_
_publ_author_name
'Takashi Komiyama'
'Satoshi Igarashi'
'Yoshimasa Hoshino'
'Yasuhiko Yukawa'

_publ_section_title
;
 Changing Mixed-valence State of Hexacobalt Cluster by Substituting
 Central Metal Ion and by Electrochemical Reduction -- Different
 Mixed-valence States of [M{Co(prolinato)2}6]4+ (M \\db Ba2+ and La3+)
;
_journal_issue 3
_journal_name_full 'Chemistry Letters'
_journal_page_first 300
_journal_paper_doi 10.1246/cl.2005.300
_journal_volume 34
_journal_year 2005
_chemical_formula_sum 'C68 H120 Ba Cl4 Co6 N14 O40'
_chemical_formula_weight 2406.51
_chemical_name_common
;hexakis{bis(L-prolinato)cobalt(II)}barium(II)
 tetramethylammonium perchlorate
;
_space_group_IT_number 196
_symmetry_cell_setting cubic
_symmetry_Int_Tables_number 196
_symmetry_space_group_name_Hall 'F 2 2 3'
_symmetry_space_group_name_H-M 'F 2 3'
_atom_sites_solution_primary heavy
_atom_sites_solution_secondary difmap
_cell_angle_alpha 90
_cell_angle_beta 90
_cell_angle_gamma 90
_cell_formula_units_Z 4
_cell_length_a 21.6417(4)
_cell_length_b 21.6417(4)
_cell_length_c 21.6417(4)
_cell_measurement_reflns_used 48518
_cell_measurement_temperature 296.2
_cell_measurement_theta_max 32.6
_cell_measurement_theta_min 1.9
_cell_volume 10136.2(3)
_computing_cell_refinement PROCESS-AUTO
_computing_data_collection PROCESS-AUTO
_computing_data_reduction 'teXsan Ver. 1.11'
_computing_publication_material 'teXsan Ver. 1.11'
_computing_structure_refinement 'teXsan Ver. 1.10'
_computing_structure_solution 'DIRDIF94 (PATTY)'
_diffrn_ambient_temperature 296.2
_diffrn_detector_area_resol_mean 10.00
_diffrn_measured_fraction_theta_full 1.0000
_diffrn_measured_fraction_theta_max 1.0000
_diffrn_measurement_device_type 'Rigaku RAXIS-IV Imaging Plate'
_diffrn_measurement_method \w
_diffrn_radiation_monochromator graphite
_diffrn_radiation_type 'Mo K\a'
_diffrn_radiation_wavelength 0.7107
_diffrn_reflns_av_R_equivalents 0.059
_diffrn_reflns_limit_h_max 32
_diffrn_reflns_limit_h_min -30
_diffrn_reflns_limit_k_max 32
_diffrn_reflns_limit_k_min -31
_diffrn_reflns_limit_l_max 32
_diffrn_reflns_limit_l_min -32
_diffrn_reflns_number 31025
_diffrn_reflns_theta_full 32.57
_diffrn_reflns_theta_max 32.57
_exptl_absorpt_coefficient_mu 1.533
_exptl_absorpt_correction_T_max 0.904
_exptl_absorpt_correction_T_min 0.871
_exptl_absorpt_correction_type integration
_exptl_absorpt_process_details '(Higashi, 1999)'
_exptl_crystal_colour pink
_exptl_crystal_density_diffrn 1.577
_exptl_crystal_density_method 'not measured'
_exptl_crystal_description tetrahedral
_exptl_crystal_F_000 4928.00
_exptl_crystal_size_max 0.260
_exptl_crystal_size_mid 0.260
_exptl_crystal_size_min 0.260
_refine_diff_density_max 0.89
_refine_diff_density_min -0.71
_refine_ls_abs_structure_Flack 0.1(1)
_refine_ls_extinction_coef 0.0008(1)
_refine_ls_extinction_method 'Zachariasen(1967) type 2 Gaussian isotropic'
_refine_ls_goodness_of_fit_ref 0.883
_refine_ls_hydrogen_treatment noref
_refine_ls_number_parameters 80
_refine_ls_number_reflns 916
_refine_ls_R_factor_gt 0.0485
_refine_ls_shift/su_max 0.0102
_refine_ls_structure_factor_coef F
_refine_ls_weighting_details 'w = 1/[\s^2^(Fo) + 0.00360|Fo|^2^]'
_refine_ls_weighting_scheme calc
_refine_ls_wR_factor_ref 0.0639
_reflns_number_gt 916
_reflns_number_total 1657
_reflns_threshold_expression F^2^>3.0\s(F^2^)
_cod_depositor_comments
;
 Marking attached hydrogen atoms.

 Antanas Vaitkus,
 2017-07-11
;
_cod_original_sg_symbol_H-M 'F 2 3        '
_cod_original_formula_sum 'C68 H120 Ba Cl4 Co6 N14 O40 '
_cod_database_code 8000031

loop_
_symmetry_equiv_pos_as_xyz
x,y,z
z,x,y
y,z,x
x,-y,-z
z,-x,-y
y,-z,-x
-x,y,-z
-z,x,-y
-y,z,-x
-x,-y,z
-z,-x,y
-y,-z,x
x,1/2+y,1/2+z
z,1/2+x,1/2+y
y,1/2+z,1/2+x
x,1/2-y,1/2-z
z,1/2-x,1/2-y
y,1/2-z,1/2-x
-x,1/2+y,1/2-z
-z,1/2+x,1/2-y
-y,1/2+z,1/2-x
-x,1/2-y,1/2+z
-z,1/2-x,1/2+y
-y,1/2-z,1/2+x
1/2+x,y,1/2+z
1/2+z,x,1/2+y
1/2+y,z,1/2+x
1/2+x,-y,1/2-z
1/2+z,-x,1/2-y
1/2+y,-z,1/2-x
1/2-x,y,1/2-z
1/2-z,x,1/2-y
1/2-y,z,1/2-x
1/2-x,-y,1/2+z
1/2-z,-x,1/2+y
1/2-y,-z,1/2+x
1/2+x,1/2+y,z
1/2+z,1/2+x,y
1/2+y,1/2+z,x
1/2+x,1/2-y,-z
1/2+z,1/2-x,-y
1/2+y,1/2-z,-x
1/2-x,1/2+y,-z
1/2-z,1/2+x,-y
1/2-y,1/2+z,-x
1/2-x,1/2-y,z
1/2-z,1/2-x,y
1/2-y,1/2-z,x

loop_
_atom_site_label
_atom_site_type_symbol
_atom_site_fract_x
_atom_site_fract_y
_atom_site_fract_z
_atom_site_U_iso_or_equiv
_atom_site_adp_type
_atom_site_occupancy
_atom_site_calc_flag
_atom_site_refinement_flags
_atom_site_attached_hydrogens
Ba(1) Ba 0.0000 0.0000 0.0000 0.03145(5) Uani 1.00 d SP 0
Co(1) Co 0.17311(5) 0.0000 0.0000 0.0431(3) Uani 1.00 d S 0
Cl(1) Cl 0.3747 0.3747 0.3747 0.0931 Uani 1.00 d SP 0
O(1) O 0.1102(2) 0.0717(2) -0.0007(5) 0.044(1) Uani 1.00 d . 0
O(2) O 0.0979(2) 0.1738(2) 0.0024(6) 0.056(1) Uani 1.00 d . 0
O(3) O 0.3267 0.4048 0.3735 0.1997 Uani 1.00 d . 0
O(4) O 0.4070 0.4070 0.4070 0.2843 Uani 1.00 d SP 0
N(1) N 0.2358(3) 0.0766(3) 0.0039(7) 0.057(2) Uani 1.00 d . 0
N(2) N 0.2500 0.2500 0.2500 0.0880 Uani 1.00 d SP 0
N(3) N 0.5000 0.5000 0.5000 0.0593 Uani 1.00 d SP 0
C(1) C 0.1305(3) 0.1250(3) 0.0017(7) 0.050(2) Uani 1.00 d . 0
C(2) C 0.1998(4) 0.1358(4) 0.002(2) 0.089(3) Uani 1.00 d . 0
C(3) C 0.223(1) 0.167(1) -0.050(2) 0.32(2) Uani 1.00 d . 0
C(4) C 0.283(1) 0.146(1) -0.063(2) 0.19(1) Uani 1.00 d . 0
C(5) C 0.2807(7) 0.0822(8) -0.0445(9) 0.113(6) Uani 1.00 d . 0
C(6) C 0.2179 0.2179 0.2179 0.1421 Uani 1.00 d SP 3
C(7) C 0.5394 0.5394 0.5394 0.0865 Uani 1.00 d SP 3
H(1) H 0.2576 0.0734 0.0435 0.0672 Uiso 1.00 calc . 0
H(2) H 0.2103 0.1598 0.0418 0.0998 Uiso 1.00 calc . 0
H(3) H 0.1937 0.1584 -0.0842 0.3216 Uiso 1.00 calc . 0
H(4) H 0.2230 0.2107 -0.0450 0.3216 Uiso 1.00 calc . 0
H(5) H 0.2880 0.1472 -0.1088 0.2279 Uiso 1.00 calc . 0
H(6) H 0.3113 0.1677 -0.0442 0.2279 Uiso 1.00 calc . 0
H(7) H 0.3213 0.0694 -0.0310 0.1190 Uiso 1.00 calc . 0
H(8) H 0.2698 0.0540 -0.0784 0.1190 Uiso 1.00 calc . 0

loop_
_atom_site_aniso_label
_atom_site_aniso_U_11
_atom_site_aniso_U_22
_atom_site_aniso_U_33
_atom_site_aniso_U_12
_atom_site_aniso_U_13
_atom_site_aniso_U_23
Ba(1) 0.0314(3) 0.0314 0.0314 0.0000 0.0000 0.0000
Co(1) 0.0319(5) 0.0468(6) 0.0506(6) 0.0000 0.0000 0.003(2)
Cl(1) 0.0931 0.0931 0.0931 -0.0060 -0.0060 -0.0060
O(1) 0.037(2) 0.040(2) 0.055(2) -0.003(2) 0.012(5) -0.002(6)
O(2) 0.050(2) 0.042(2) 0.075(3) -0.004(2) -0.001(6) -0.010(7)
O(3) 0.1700 0.2254 0.2038 0.0705 0.0147 0.0247
O(4) 0.2843 0.2843 0.2843 -0.0741 -0.0741 -0.0741
N(1) 0.034(2) 0.065(4) 0.073(5) -0.010(2) 0.006(6) -0.003(8)
N(2) 0.0880 0.0880 0.0880 0.0000 0.0000 0.0000
N(3) 0.0593 0.0593 0.0593 0.0000 0.0000 0.0000
C(1) 0.040(3) 0.048(3) 0.063(4) -0.008(3) 0.000(8) -0.026(8)
C(2) 0.049(4) 0.055(4) 0.16(1) -0.021(4) 0.00(2) -0.02(1)
C(3) 0.10(1) 0.20(2) 0.66(8) 0.04(2) 0.13(3) 0.31(4)
C(4) 0.14(2) 0.11(1) 0.31(3) -0.01(1) 0.07(2) 0.10(2)
C(5) 0.075(8) 0.12(1) 0.15(1) -0.024(8) 0.045(9) -0.04(1)
C(6) 0.1421 0.1421 0.1421 0.0123 0.0123 0.0123
C(7) 0.0865 0.0865 0.0865 -0.0217 -0.0217 -0.0217

loop_
_atom_type_symbol
_atom_type_description
_atom_type_scat_dispersion_real
_atom_type_scat_dispersion_imag
_atom_type_scat_source
Ba Ba -0.324 2.282
;International Tables for Crystallography
(1992, Vol. C, Tables 4.2.6.8 and 6.1.1.1)
;
Co Co 0.349 0.972
;International Tables for Crystallography
(1992, Vol. C, Tables 4.2.6.8 and 6.1.1.1)
;
Cl Cl 0.148 0.159
;International Tables for Crystallography
(1992, Vol. C, Tables 4.2.6.8 and 6.1.1.1)
;
O O 0.011 0.006
;International Tables for Crystallography
(1992, Vol. C, Tables 4.2.6.8 and 6.1.1.1)
;
N N 0.006 0.003
;International Tables for Crystallography
(1992, Vol. C, Tables 4.2.6.8 and 6.1.1.1)
;
C C 0.003 0.002
;International Tables for Crystallography
(1992, Vol. C, Tables 4.2.6.8 and 6.1.1.1)
;
H H 0.000 0.000
;International Tables for Crystallography
(1992, Vol. C, Table 6.1.1.2)
;

loop_
_geom_angle_atom_site_label_1
_geom_angle_atom_site_label_2
_geom_angle_atom_site_label_3
_geom_angle
_geom_angle_site_symmetry_1
_geom_angle_site_symmetry_3
_geom_angle_publ_flag
O(1) Ba(1) O(1) 63.3(4) . 2_555 yes
O(1) Ba(1) O(1) 63.3(4) . 3_555 yes
O(1) Ba(1) O(1) 66.1(2) . 4_555 yes
O(1) Ba(1) O(1) 117.29(9) . 5_555 yes
O(1) Ba(1) O(1) 62.3(4) . 6_555 yes
O(1) Ba(1) O(1) 113.9(2) . 7_555 yes
O(1) Ba(1) O(1) 62.3(4) . 8_555 yes
O(1) Ba(1) O(1) 117.10(8) . 9_555 yes
O(1) Ba(1) O(1) 179.4(5) . 10_555 yes
O(1) Ba(1) O(1) 117.10(8) . 11_555 yes
O(1) Ba(1) O(1) 117.29(9) . 12_555 yes
O(1) Ba(1) O(1) 63.3(4) 2_555 3_555 yes
O(1) Ba(1) O(1) 117.29(9) 2_555 4_555 yes
O(1) Ba(1) O(1) 179.4(5) 2_555 5_555 yes
O(1) Ba(1) O(1) 117.10(8) 2_555 6_555 yes
O(1) Ba(1) O(1) 62.3(4) 2_555 7_555 yes
O(1) Ba(1) O(1) 66.1(2) 2_555 8_555 yes
O(1) Ba(1) O(1) 117.29(9) 2_555 9_555 yes
O(1) Ba(1) O(1) 117.10(8) 2_555 10_555 yes
O(1) Ba(1) O(1) 113.9(2) 2_555 11_555 yes
O(1) Ba(1) O(1) 62.3(4) 2_555 12_555 yes
O(1) Ba(1) O(1) 62.3(4) 3_555 4_555 yes
O(1) Ba(1) O(1) 117.10(8) 3_555 5_555 yes
O(1) Ba(1) O(1) 113.9(2) 3_555 6_555 yes
O(1) Ba(1) O(1) 117.10(8) 3_555 7_555 yes
O(1) Ba(1) O(1) 117.29(9) 3_555 8_555 yes
O(1) Ba(1) O(1) 179.4(5) 3_555 9_555 yes
O(1) Ba(1) O(1) 117.29(9) 3_555 10_555 yes
O(1) Ba(1) O(1) 62.3(4) 3_555 11_555 yes
O(1) Ba(1) O(1) 66.1(2) 3_555 12_555 yes
O(1) Ba(1) O(1) 63.3(4) 4_555 5_555 yes
O(1) Ba(1) O(1) 63.3(4) 4_555 6_555 yes
O(1) Ba(1) O(1) 179.4(5) 4_555 7_555 yes
O(1) Ba(1) O(1) 117.10(8) 4_555 8_555 yes
O(1) Ba(1) O(1) 117.29(9) 4_555 9_555 yes
O(1) Ba(1) O(1) 113.9(2) 4_555 10_555 yes
O(1) Ba(1) O(1) 62.3(4) 4_555 11_555 yes
O(1) Ba(1) O(1) 117.10(8) 4_555 12_555 yes
O(1) Ba(1) O(1) 63.3(4) 5_555 6_555 yes
O(1) Ba(1) O(1) 117.10(8) 5_555 7_555 yes
O(1) Ba(1) O(1) 113.9(2) 5_555 8_555 yes
O(1) Ba(1) O(1) 62.3(4) 5_555 9_555 yes
O(1) Ba(1) O(1) 62.3(4) 5_555 10_555 yes
O(1) Ba(1) O(1) 66.1(2) 5_555 11_555 yes
O(1) Ba(1) O(1) 117.29(9) 5_555 12_555 yes
O(1) Ba(1) O(1) 117.29(9) 6_555 7_555 yes
O(1) Ba(1) O(1) 62.3(4) 6_555 8_555 yes
O(1) Ba(1) O(1) 66.1(2) 6_555 9_555 yes
O(1) Ba(1) O(1) 117.10(8) 6_555 10_555 yes
O(1) Ba(1) O(1) 117.29(9) 6_555 11_555 yes
O(1) Ba(1) O(1) 179.4(5) 6_555 12_555 yes
O(1) Ba(1) O(1) 63.3(4) 7_555 8_555 yes
O(1) Ba(1) O(1) 63.3(4) 7_555 9_555 yes
O(1) Ba(1) O(1) 66.1(2) 7_555 10_555 yes
O(1) Ba(1) O(1) 117.29(9) 7_555 11_555 yes
O(1) Ba(1) O(1) 62.3(4) 7_555 12_555 yes
O(1) Ba(1) O(1) 63.3(4) 8_555 9_555 yes
O(1) Ba(1) O(1) 117.29(9) 8_555 10_555 yes
O(1) Ba(1) O(1) 179.4(5) 8_555 11_555 yes
O(1) Ba(1) O(1) 117.10(8) 8_555 12_555 yes
O(1) Ba(1) O(1) 62.3(4) 9_555 10_555 yes
O(1) Ba(1) O(1) 117.10(8) 9_555 11_555 yes
O(1) Ba(1) O(1) 113.9(2) 9_555 12_555 yes
O(1) Ba(1) O(1) 63.3(4) 10_555 11_555 yes
O(1) Ba(1) O(1) 63.3(4) 10_555 12_555 yes
O(1) Ba(1) O(1) 63.3(4) 11_555 12_555 yes
O(1) Co(1) O(1) 97.5(2) . 4_555 yes
O(1) Co(1) O(2) 89.7(4) . 3_555 yes
O(1) Co(1) O(2) 90.9(4) . 6_555 yes
O(1) Co(1) N(1) 80.6(2) . . yes
O(1) Co(1) N(1) 176.7(5) . 4_555 yes
O(1) Co(1) O(2) 90.9(4) 4_555 3_555 yes
O(1) Co(1) O(2) 89.7(4) 4_555 6_555 yes
O(1) Co(1) N(1) 176.7(5) 4_555 . yes
O(1) Co(1) N(1) 80.6(2) 4_555 4_555 yes
O(2) Co(1) O(2) 179.2(3) 3_555 6_555 yes
O(2) Co(1) N(1) 86.4(5) 3_555 . yes
O(2) Co(1) N(1) 93.0(5) 3_555 4_555 yes
O(2) Co(1) N(1) 93.0(5) 6_555 . yes
O(2) Co(1) N(1) 86.4(5) 6_555 4_555 yes
N(1) Co(1) N(1) 101.5(4) . 4_555 yes
O(3) Cl(1) O(3) 116.3664(4) . 2_555 yes
O(3) Cl(1) O(3) 116.3664(5) . 3_555 yes
O(3) Cl(1) O(4) 101.1296(8) . . yes
O(3) Cl(1) O(3) 116.3663(1) 2_555 3_555 yes
O(3) Cl(1) O(4) 101.1 2_555 . yes
O(3) Cl(1) O(4) 101.1296(8) 3_555 . yes
Ba(1) O(1) Co(1) 98.2(2) . . yes
Ba(1) O(1) C(1) 143.7(4) . . yes
Co(1) O(1) C(1) 117.9(4) . . yes
Co(1) O(2) C(1) 123.3(4) 2_555 . yes
Co(1) N(1) C(2) 109.3(4) . . yes
Co(1) N(1) C(5) 117.8(9) . . yes
Co(1) N(1) H(1) 106.6 . . no
C(2) N(1) C(5) 104(1) . . yes
C(2) N(1) H(1) 109.5 . . no
C(5) N(1) H(1) 108.5 . . no
C(6) N(2) C(6) 109.471(1) . 16_555 yes
C(6) N(2) C(6) 109.4713(5) . 31_555 yes
C(6) N(2) C(6) 109.4712(5) . 46_555 yes
C(6) N(2) C(6) 109.4712(5) 16_555 31_555 yes
C(6) N(2) C(6) 109.4712(5) 16_555 46_555 yes
C(6) N(2) C(6) 109.471(1) 31_555 46_555 yes
C(7) N(3) C(7) 109.471(1) . 4_566 yes
C(7) N(3) C(7) 109.4713(5) . 7_656 yes
C(7) N(3) C(7) 109.4712(5) . 10_665 yes
C(7) N(3) C(7) 109.4712(5) 4_566 7_656 yes
C(7) N(3) C(7) 109.4712(5) 4_566 10_665 yes
C(7) N(3) C(7) 109.471(1) 7_656 10_665 yes
O(1) C(1) O(2) 125.5(6) . . yes
O(1) C(1) C(2) 119.6(6) . . yes
O(2) C(1) C(2) 114.9(6) . . yes
N(1) C(2) C(1) 112.5(6) . . yes
N(1) C(2) C(3) 104(1) . . yes
N(1) C(2) H(2) 106.9 . . no
C(1) C(2) C(3) 115(2) . . yes
C(1) C(2) H(2) 107.3 . . no
C(3) C(2) H(2) 110.7 . . no
C(2) C(3) C(4) 109(2) . . yes
C(2) C(3) H(3) 106.7 . . no
C(2) C(3) H(4) 112.5 . . no
C(4) C(3) H(3) 113.0 . . no
C(4) C(3) H(4) 109.7 . . no
H(3) C(3) H(4) 105.5 . . no
C(3) C(4) C(5) 102(1) . . yes
C(3) C(4) H(5) 106.2 . . no
C(3) C(4) H(6) 112.5 . . no
C(5) C(4) H(5) 108.0 . . no
C(5) C(4) H(6) 115.1 . . no
H(5) C(4) H(6) 111.7 . . no
N(1) C(5) C(4) 108(1) . . yes
N(1) C(5) H(7) 111.8 . . no
N(1) C(5) H(8) 109.3 . . no
C(4) C(5) H(7) 108.9 . . no
C(4) C(5) H(8) 113.5 . . no
H(7) C(5) H(8) 105.3 . . no

loop_
_geom_bond_atom_site_label_1
_geom_bond_atom_site_label_2
_geom_bond_distance
_geom_bond_site_symmetry_2
_geom_bond_publ_flag
Ba(1) O(1) 2.846(4) . yes
Ba(1) O(1) 2.846(4) 2_555 yes
Ba(1) O(1) 2.846(4) 3_555 yes
Ba(1) O(1) 2.846(4) 4_555 yes
Ba(1) O(1) 2.846(4) 5_555 yes
Ba(1) O(1) 2.846(4) 6_555 yes
Ba(1) O(1) 2.846(4) 7_555 yes
Ba(1) O(1) 2.846(4) 8_555 yes
Ba(1) O(1) 2.846(4) 9_555 yes
Ba(1) O(1) 2.846(4) 10_555 yes
Ba(1) O(1) 2.846(4) 11_555 yes
Ba(1) O(1) 2.846(4) 12_555 yes
Co(1) O(1) 2.063(4) . yes
Co(1) O(1) 2.063(4) 4_555 yes
Co(1) O(2) 2.120(5) 3_555 yes
Co(1) O(2) 2.120(5) 6_555 yes
Co(1) N(1) 2.144(6) . yes
Co(1) N(1) 2.144(6) 4_555 yes
Cl(1) O(3) 1.227 . yes
Cl(1) O(3) 1.227 2_555 yes
Cl(1) O(3) 1.227 3_555 yes
Cl(1) O(4) 1.214 . yes
O(1) C(1) 1.236(8) . yes
O(2) C(1) 1.269(8) . yes
N(1) C(2) 1.50(1) . yes
N(1) C(5) 1.43(2) . yes
N(1) H(1) 0.980 . no
N(2) C(6) 1.205 . yes
N(2) C(6) 1.205 16_555 yes
N(2) C(6) 1.205 31_555 yes
N(2) C(6) 1.205 46_555 yes
N(3) C(7) 1.478 . yes
N(3) C(7) 1.478 4_566 yes
N(3) C(7) 1.478 7_656 yes
N(3) C(7) 1.478 10_665 yes
C(1) C(2) 1.517(9) . yes
C(2) C(3) 1.40(4) . yes
C(2) H(2) 1.034 . no
C(3) C(4) 1.41(3) . yes
C(3) H(3) 0.987 . no
C(3) H(4) 0.962 . no
C(4) C(5) 1.43(3) . yes
C(4) H(5) 1.002 . no
C(4) H(6) 0.871 . no
C(5) H(7) 0.967 . no
C(5) H(8) 0.984 . no

loop_
_geom_contact_atom_site_label_1
_geom_contact_atom_site_label_2
_geom_contact_distance
_geom_contact_site_symmetry_2
_geom_contact_publ_flag
Ba(1) Co(1) 3.746(1) . yes
Co(1) Co(1) 5.298(1) 2_555 yes
Co(1) Co(1) 7.493(2) 7_555 yes
